data_2208172
loop_
_publ_author_name
'Yong-Bin Lu'
'Qi-Tai Zheng'
'Yang Lu'

_publ_section_title
;
 1-(4-Hydroxyphenyl)-3-(2,4,6-trimethoxyphenyl)propan-1-one
;
_journal_coeditor_code SJ6190
_journal_issue 2
_journal_name_full 'Acta Crystallographica Section E'
_journal_page_first o469
_journal_page_last o470
_journal_paper_doi 10.1107/S1600536805043138
_journal_volume 62
_journal_year 2006
_chemical_formula_iupac 'C18 H20 O5'
_chemical_formula_moiety 'C18 H20 O5'
_chemical_formula_sum 'C18 H20 O5'
_chemical_formula_weight 316.34
_chemical_name_common 'loureirin B'
_chemical_name_systematic
;
1-(4-Hydroxyphenyl)-3-(2,4,6-trimethoxyphenyl)propan-1-one
;
_space_group_IT_number 7
_symmetry_cell_setting monoclinic
_symmetry_space_group_name_Hall 'P -2yc'
_symmetry_space_group_name_H-M 'P 1 c 1'
_atom_sites_solution_hydrogens geom
_atom_sites_solution_primary direct
_atom_sites_solution_secondary difmap
_cell_angle_alpha 90.00
_cell_angle_beta 96.04(3)
_cell_angle_gamma 90.00
_cell_formula_units_Z 2
_cell_length_a 5.6200(11)
_cell_length_b 14.447(3)
_cell_length_c 10.149(2)
_cell_measurement_reflns_used 1803
_cell_measurement_temperature 298(2)
_cell_measurement_theta_max 27.18
_cell_measurement_theta_min 4.22
_cell_volume 819.4(3)
_computing_cell_refinement 'SCALE (Otwinowski & Minor, 1997)'
_computing_data_collection 'DENZO (Otwinowski & Minor, 1997)'
_computing_data_reduction SCALE
_computing_molecular_graphics 'PLUTON (Spek, 2003)'
_computing_publication_material SHELXL97
_computing_structure_refinement 'SHELXL97 (Sheldrick, 1997)'
_computing_structure_solution 'SHELXS97 (Sheldrick, 1997)'
_diffrn_ambient_temperature 298(2)
_diffrn_measured_fraction_theta_full 0.980
_diffrn_measured_fraction_theta_max 0.980
_diffrn_measurement_device_type 'MAC DIP 2030K'
_diffrn_measurement_method \w
_diffrn_radiation_monochromator graphite
_diffrn_radiation_source 'rotating anode'
_diffrn_radiation_type 'Mo K\a'
_diffrn_radiation_wavelength 0.71073
_diffrn_reflns_av_R_equivalents 0.0000
_diffrn_reflns_av_sigmaI/netI 0.0144
_diffrn_reflns_limit_h_max 7
_diffrn_reflns_limit_h_min 0
_diffrn_reflns_limit_k_max 18
_diffrn_reflns_limit_k_min 0
_diffrn_reflns_limit_l_max 12
_diffrn_reflns_limit_l_min -12
_diffrn_reflns_number 1803
_diffrn_reflns_theta_full 27.18
_diffrn_reflns_theta_max 27.18
_diffrn_reflns_theta_min 4.22
_diffrn_standards_decay_% 0
_diffrn_standards_interval_count 0
_diffrn_standards_interval_time 0
_diffrn_standards_number 0
_exptl_absorpt_coefficient_mu 0.093
_exptl_absorpt_correction_type none
_exptl_crystal_colour colorless
_exptl_crystal_density_diffrn 1.282
_exptl_crystal_density_method 'not measured'
_exptl_crystal_description block
_exptl_crystal_F_000 336
_exptl_crystal_size_max 0.30
_exptl_crystal_size_mid 0.20
_exptl_crystal_size_min 0.20
_refine_diff_density_max 0.245
_refine_diff_density_min -0.200
_refine_ls_extinction_coef 0.84(7)
_refine_ls_extinction_expression Fc^*^=kFc[1+0.001xFc^2^\l^3^/sin(2\q)]^-1/4^
_refine_ls_extinction_method SHELXL97
_refine_ls_goodness_of_fit_ref 1.186
_refine_ls_hydrogen_treatment constr
_refine_ls_matrix_type full
_refine_ls_number_parameters 209
_refine_ls_number_reflns 1803
_refine_ls_number_restraints 2
_refine_ls_restrained_S_all 1.186
_refine_ls_R_factor_all 0.0771
_refine_ls_R_factor_gt 0.0762
_refine_ls_shift/su_max 0.001
_refine_ls_shift/su_mean 0.001
_refine_ls_structure_factor_coef Fsqd
_refine_ls_weighting_details 'calc w = 1/[\s^2^(Fo^2^)+(0.0669P)^2^+0.3852P] where P = (Fo^2^+2Fc^2^)/3'
_refine_ls_weighting_scheme calc
_refine_ls_wR_factor_gt 0.1835
_refine_ls_wR_factor_ref 0.1842
_reflns_number_gt 1778
_reflns_number_total 1803
_reflns_threshold_expression I>2\s(I)
_cod_data_source_file sj6190.cif
_cod_data_source_block I
_cod_depositor_comments
;
The following automatic conversions were performed:
'_symmetry_cell_setting' value 'Monoclinic' changed to 'monoclinic'
according to '/home/saulius/struct/CIF-dictionaries/cif_core.dic'
dictionary named 'cif_core.dic' version 2.4.1 from 2010-06-29.

Automatic conversion script
Id: cif_fix_enum 1527 2010-12-29 10:47:43Z saulius 

The following automatic conversions were performed:

'_symmetry_cell_setting' value 'Monoclinic' changed to 'monoclinic'
according to /home/saulius/struct/CIF-dictionaries/cif_core.dic
dictionary named 'cif_core.dic' version 2.4.1 from 2010-06-29.

Automatic conversion script
Id: cif_fix_values 1715 2011-07-08 13:25:40Z adriana 
;
_cod_original_sg_symbol_H-M 'P c'
_cod_database_code 2208172
_cod_database_fobs_code 2208172

loop_
_symmetry_equiv_pos_as_xyz
'x, y, z'
'x, -y, z+1/2'

loop_
_atom_site_label
_atom_site_fract_x
_atom_site_fract_y
_atom_site_fract_z
_atom_site_U_iso_or_equiv
_atom_site_adp_type
_atom_site_calc_flag
_atom_site_refinement_flags
_atom_site_occupancy
_atom_site_type_symbol
O1 1.1196(8) 0.6454(3) 0.1753(4) 0.0801(12) Uani d . 1 O
H1A 1.2087 0.6139 0.1345 0.120 Uiso calc R 1 H
O2 0.4109(7) 0.4597(3) 0.5402(4) 0.0744(11) Uani d . 1 O
O3 0.1418(7) 0.1619(3) 0.4839(5) 0.0786(11) Uani d . 1 O
O4 0.5031(9) -0.1093(3) 0.3036(5) 0.0871(13) Uani d . 1 O
O5 0.7180(8) 0.1977(3) 0.1909(4) 0.0804(12) Uani d . 1 O
C1 0.7031(8) 0.4800(3) 0.3922(5) 0.0562(10) Uani d . 1 C
C2 0.6965(11) 0.5762(4) 0.3995(6) 0.0708(15) Uani d . 1 C
H2A 0.5959 0.6043 0.4547 0.085 Uiso calc R 1 H
C3 0.8341(11) 0.6299(3) 0.3278(6) 0.0701(14) Uani d . 1 C
H3A 0.8251 0.6940 0.3336 0.084 Uiso calc R 1 H
C4 0.9882(9) 0.5896(3) 0.2456(5) 0.0610(12) Uani d . 1 C
C5 0.9972(9) 0.4932(3) 0.2357(5) 0.0628(12) Uani d . 1 C
H5A 1.0976 0.4653 0.1802 0.075 Uiso calc R 1 H
C6 0.8564(9) 0.4399(3) 0.3086(5) 0.0604(12) Uani d . 1 C
H6A 0.8633 0.3757 0.3022 0.072 Uiso calc R 1 H
C7 0.5535(9) 0.4223(3) 0.4721(5) 0.0580(11) Uani d . 1 C
C8 0.5707(9) 0.3189(3) 0.4682(5) 0.0605(11) Uani d . 1 C
H8A 0.5216 0.2932 0.5494 0.073 Uiso calc R 1 H
H8B 0.7355 0.3009 0.4622 0.073 Uiso calc R 1 H
C9 0.4111(10) 0.2795(3) 0.3489(6) 0.0648(12) Uani d . 1 C
H9A 0.2460 0.2960 0.3573 0.078 Uiso calc R 1 H
H9B 0.4558 0.3079 0.2685 0.078 Uiso calc R 1 H
C1' 0.4291(9) 0.1768(3) 0.3367(5) 0.0607(11) Uani d . 1 C
C2' 0.5867(9) 0.1359(4) 0.2571(5) 0.0621(12) Uani d . 1 C
C3' 0.6062(11) 0.0410(4) 0.2461(5) 0.0679(13) Uani d . 1 C
H3'A 0.7091 0.0151 0.1902 0.081 Uiso calc R 1 H
C4' 0.4698(10) -0.0153(3) 0.3200(6) 0.0675(13) Uani d . 1 C
C5' 0.3118(10) 0.0218(3) 0.3995(6) 0.0627(11) Uani d . 1 C
H5'A 0.2181 -0.0163 0.4468 0.075 Uiso calc R 1 H
C6' 0.2941(9) 0.1181(3) 0.4080(5) 0.0614(11) Uani d . 1 C
C7' -0.0095(11) 0.1078(4) 0.5583(6) 0.0734(14) Uani d . 1 C
H7'A -0.1043 0.1482 0.6069 0.110 Uiso calc R 1 H
H7'B 0.0870 0.0688 0.6190 0.110 Uiso calc R 1 H
H7'C -0.1129 0.0702 0.4990 0.110 Uiso calc R 1 H
C8' 0.3531(15) -0.1698(4) 0.3674(8) 0.095(2) Uani d . 1 C
H8'A 0.3941 -0.2328 0.3497 0.143 Uiso calc R 1 H
H8'B 0.1892 -0.1587 0.3344 0.143 Uiso calc R 1 H
H8'C 0.3744 -0.1589 0.4612 0.143 Uiso calc R 1 H
C9' 0.8904(12) 0.1624(5) 0.1096(6) 0.0827(17) Uani d . 1 C
H9'A 0.9690 0.2130 0.0708 0.124 Uiso calc R 1 H
H9'B 0.8111 0.1246 0.0406 0.124 Uiso calc R 1 H
H9'C 1.0066 0.1259 0.1628 0.124 Uiso calc R 1 H

loop_
_atom_site_aniso_label
_atom_site_aniso_U_11
_atom_site_aniso_U_22
_atom_site_aniso_U_33
_atom_site_aniso_U_12
_atom_site_aniso_U_13
_atom_site_aniso_U_23
O1 0.098(3) 0.059(2) 0.090(3) -0.0073(19) 0.043(2) 0.0003(19)
O2 0.082(2) 0.058(2) 0.090(3) -0.0005(18) 0.043(2) -0.0008(18)
O3 0.083(2) 0.057(2) 0.101(3) -0.0027(18) 0.031(2) -0.003(2)
O4 0.109(3) 0.0522(19) 0.102(3) -0.001(2) 0.021(2) -0.011(2)
O5 0.093(3) 0.071(2) 0.082(3) -0.009(2) 0.028(2) 0.000(2)
C1 0.059(2) 0.043(2) 0.070(3) 0.0001(19) 0.018(2) 0.003(2)
C2 0.084(3) 0.052(3) 0.083(3) 0.000(2) 0.039(3) -0.008(3)
C3 0.092(4) 0.043(2) 0.081(3) -0.002(2) 0.034(3) -0.004(2)
C4 0.064(3) 0.054(3) 0.068(3) -0.006(2) 0.021(2) -0.004(2)
C5 0.065(3) 0.052(2) 0.076(3) 0.009(2) 0.028(2) 0.000(2)
C6 0.063(3) 0.041(2) 0.079(3) 0.008(2) 0.020(2) 0.000(2)
C7 0.063(2) 0.050(2) 0.063(3) 0.001(2) 0.014(2) 0.000(2)
C8 0.063(3) 0.049(2) 0.070(3) 0.001(2) 0.011(2) 0.007(2)
C9 0.060(2) 0.053(3) 0.082(3) 0.002(2) 0.010(2) 0.007(2)
C1' 0.061(2) 0.051(2) 0.070(3) -0.002(2) 0.006(2) 0.001(2)
C2' 0.063(3) 0.061(3) 0.063(3) 0.002(2) 0.007(2) -0.004(2)
C3' 0.080(3) 0.065(3) 0.059(3) 0.001(3) 0.008(2) -0.010(2)
C4' 0.076(3) 0.046(2) 0.080(3) 0.000(2) 0.004(3) -0.004(2)
C5' 0.069(3) 0.051(2) 0.069(3) -0.004(2) 0.008(2) -0.003(2)
C6' 0.063(2) 0.052(2) 0.070(3) 0.000(2) 0.011(2) -0.004(2)
C7' 0.071(3) 0.075(3) 0.076(3) 0.002(3) 0.020(3) 0.007(3)
C8' 0.118(5) 0.051(3) 0.113(5) -0.004(3) 0.001(4) 0.003(3)
C9' 0.075(3) 0.106(5) 0.070(3) -0.001(3) 0.022(3) -0.006(3)

loop_
_atom_type_symbol
_atom_type_description
_atom_type_scat_dispersion_real
_atom_type_scat_dispersion_imag
_atom_type_scat_source
C C 0.0033 0.0016 'International Tables Vol C Tables 4.2.6.8 and 6.1.1.4'
H H 0.0000 0.0000 'International Tables Vol C Tables 4.2.6.8 and 6.1.1.4'
O O 0.0106 0.0060 'International Tables Vol C Tables 4.2.6.8 and 6.1.1.4'

loop_
_geom_angle_atom_site_label_1
_geom_angle_atom_site_label_2
_geom_angle_atom_site_label_3
_geom_angle
_geom_angle_publ_flag
C4 O1 H1A 109.5 ?
C6' O3 C7' 119.2(4) yes
C4' O4 C8' 117.1(5) ?
C2' O5 C9' 118.7(5) ?
C2 C1 C6 117.9(4) ?
C2 C1 C7 120.8(4) ?
C6 C1 C7 121.3(4) ?
C3 C2 C1 121.4(5) ?
C3 C2 H2A 119.3 ?
C1 C2 H2A 119.3 ?
C2 C3 C4 120.5(4) ?
C2 C3 H3A 119.8 ?
C4 C3 H3A 119.8 ?
O1 C4 C3 118.6(4) ?
O1 C4 C5 122.1(4) ?
C3 C4 C5 119.3(4) ?
C6 C5 C4 119.5(4) ?
C6 C5 H5A 120.2 ?
C4 C5 H5A 120.2 ?
C5 C6 C1 121.4(4) ?
C5 C6 H6A 119.3 ?
C1 C6 H6A 119.3 ?
O2 C7 C1 119.9(4) ?
O2 C7 C8 119.8(5) ?
C1 C7 C8 120.3(4) yes
C7 C8 C9 110.8(4) ?
C7 C8 H8A 109.5 ?
C9 C8 H8A 109.5 ?
C7 C8 H8B 109.5 ?
C9 C8 H8B 109.5 ?
H8A C8 H8B 108.1 ?
C1' C9 C8 113.2(4) yes
C1' C9 H9A 108.9 ?
C8 C9 H9A 108.9 ?
C1' C9 H9B 108.9 ?
C8 C9 H9B 108.9 ?
H9A C9 H9B 107.7 ?
C6' C1' C2' 117.3(4) ?
C6' C1' C9 121.2(5) ?
C2' C1' C9 121.5(5) ?
O5 C2' C3' 123.6(5) ?
O5 C2' C1' 114.5(4) ?
C3' C2' C1' 121.9(5) ?
C2' C3' C4' 119.0(5) ?
C2' C3' H3'A 120.5 ?
C4' C3' H3'A 120.5 ?
C5' C4' O4 124.0(5) ?
C5' C4' C3' 121.2(4) ?
O4 C4' C3' 114.8(5) ?
C4' C5' C6' 118.7(5) ?
C4' C5' H5'A 120.7 ?
C6' C5' H5'A 120.7 ?
O3 C6' C1' 114.8(4) ?
O3 C6' C5' 123.3(5) ?
C1' C6' C5' 121.9(5) ?
O3 C7' H7'A 109.5 ?
O3 C7' H7'B 109.5 ?
H7'A C7' H7'B 109.5 ?
O3 C7' H7'C 109.5 ?
H7'A C7' H7'C 109.5 ?
H7'B C7' H7'C 109.5 ?
O4 C8' H8'A 109.5 ?
O4 C8' H8'B 109.5 ?
H8'A C8' H8'B 109.5 ?
O4 C8' H8'C 109.5 ?
H8'A C8' H8'C 109.5 ?
H8'B C8' H8'C 109.5 ?
O5 C9' H9'A 109.5 ?
O5 C9' H9'B 109.5 ?
H9'A C9' H9'B 109.5 ?
O5 C9' H9'C 109.5 ?
H9'A C9' H9'C 109.5 ?
H9'B C9' H9'C 109.5 ?

loop_
_geom_bond_atom_site_label_1
_geom_bond_atom_site_label_2
_geom_bond_distance
_geom_bond_publ_flag
O1 C4 1.347(6) yes
O1 H1A 0.8200 ?
O2 C7 1.236(6) yes
O3 C6' 1.366(6) yes
O3 C7' 1.428(6) yes
O4 C4' 1.383(6) ?
O4 C8' 1.417(8) ?
O5 C2' 1.377(6) ?
O5 C9' 1.431(7) ?
C1 C2 1.392(7) yes
C1 C6 1.397(6) ?
C1 C7 1.484(7) ?
C2 C3 1.360(7) ?
C2 H2A 0.9300 ?
C3 C4 1.391(7) ?
C3 H3A 0.9300 ?
C4 C5 1.399(7) ?
C5 C6 1.375(7) ?
C5 H5A 0.9300 ?
C6 H6A 0.9300 ?
C7 C8 1.498(7) yes
C8 C9 1.537(7) yes
C8 H8A 0.9700 ?
C8 H8B 0.9700 ?
C9 C1' 1.494(7) yes
C9 H9A 0.9700 ?
C9 H9B 0.9700 ?
C1' C6' 1.391(7) ?
C1' C2' 1.392(7) ?
C2' C3' 1.382(7) ?
C3' C4' 1.389(7) ?
C3' H3'A 0.9300 ?
C4' C5' 1.370(7) ?
C5' C6' 1.398(7) ?
C5' H5'A 0.9300 ?
C7' H7'A 0.9600 ?
C7' H7'B 0.9600 ?
C7' H7'C 0.9600 ?
C8' H8'A 0.9600 ?
C8' H8'B 0.9600 ?
C8' H8'C 0.9600 ?
C9' H9'A 0.9600 ?
C9' H9'B 0.9600 ?
C9' H9'C 0.9600 ?

loop_
_geom_hbond_atom_site_label_D
_geom_hbond_atom_site_label_H
_geom_hbond_atom_site_label_A
_geom_hbond_site_symmetry_A
_geom_hbond_distance_DH
_geom_hbond_distance_HA
_geom_hbond_distance_DA
_geom_hbond_angle_DHA
_geom_hbond_publ_flag
O1 H1A O2 2_664 0.82 1.89 2.708(5) 179 yes

loop_
_geom_torsion_atom_site_label_1
_geom_torsion_atom_site_label_2
_geom_torsion_atom_site_label_3
_geom_torsion_atom_site_label_4
_geom_torsion
_geom_torsion_publ_flag
C6 C1 C2 C3 0.1(9) ?
C7 C1 C2 C3 179.4(5) ?
C1 C2 C3 C4 -0.7(10) ?
C2 C3 C4 O1 179.4(6) ?
C2 C3 C4 C5 1.2(9) ?
O1 C4 C5 C6 -179.1(5) yes
C3 C4 C5 C6 -0.9(8) ?
C4 C5 C6 C1 0.3(8) ?
C2 C1 C6 C5 0.1(8) ?
C7 C1 C6 C5 -179.2(5) ?
C2 C1 C7 O2 4.2(8) ?
C6 C1 C7 O2 -176.5(5) ?
C2 C1 C7 C8 -177.1(5) yes
C6 C1 C7 C8 2.2(8) ?
O2 C7 C8 C9 94.7(6) ?
C1 C7 C8 C9 -84.0(6) ?
C7 C8 C9 C1' 177.5(5) yes
C8 C9 C1' C6' 83.9(6) yes
C8 C9 C1' C2' -93.9(6) ?
C9' O5 C2' C3' -2.2(8) yes
C9' O5 C2' C1' 178.2(5) ?
C6' C1' C2' O5 -178.9(5) ?
C9 C1' C2' O5 -1.0(7) ?
C6' C1' C2' C3' 1.4(8) ?
C9 C1' C2' C3' 179.4(5) ?
O5 C2' C3' C4' 178.3(5) ?
C1' C2' C3' C4' -2.0(8) ?
C8' O4 C4' C5' 3.9(9) ?
C8' O4 C4' C3' -174.5(5) ?
C2' C3' C4' C5' 2.2(8) ?
C2' C3' C4' O4 -179.4(5) ?
O4 C4' C5' C6' 180.0(5) ?
C3' C4' C5' C6' -1.7(9) ?
C7' O3 C6' C1' 178.3(5) ?
C7' O3 C6' C5' -0.5(9) ?
C2' C1' C6' O3 -179.7(5) ?
C9 C1' C6' O3 2.3(7) ?
C2' C1' C6' C5' -0.9(8) ?
C9 C1' C6' C5' -178.9(5) ?
C4' C5' C6' O3 179.8(5) ?
C4' C5' C6' C1' 1.1(9) ?

loop_
_cod_related_entry_id
_cod_related_entry_database
_cod_related_entry_code
1 ChemSpider 164737
